data_1517740
loop_
_publ_author_name
'Trinh, Cong'
'Kirlikovali, Kent'
'Das, Saptaparna'
'Ener, Maraia E.'
'Gray, Harry B.'
'Djurovich, Peter'
'Bradforth, Stephen E.'
'Thompson, Mark E.'

_publ_section_title
;
 Symmetry-Breaking Charge Transfer of Visible Light Absorbing Systems:
 Zinc Dipyrrins.
;
_journal_issue 38
_journal_name_full 'The journal of physical chemistry. C, Nanomaterials and interfaces'
_journal_page_first 21834
_journal_page_last 21845
_journal_paper_doi 10.1021/jp506855t
_journal_volume 118
_journal_year 2014
_chemical_formula_sum 'C31.5 H41 Cl N2 O2 Zn'
_chemical_formula_weight 580.48
_chemical_name_common Z5
_space_group_crystal_system triclinic
_space_group_IT_number 2
_space_group_name_Hall '-P 1'
_space_group_name_H-M_alt 'P -1'
_symmetry_space_group_name_Hall '-P 1'
_symmetry_space_group_name_H-M 'P -1'
_atom_sites_solution_hydrogens geom
_atom_sites_solution_primary direct
_atom_sites_solution_secondary difmap
_cell_angle_alpha 66.687(2)
_cell_angle_beta 74.418(2)
_cell_angle_gamma 78.087(3)
_cell_formula_units_Z 4
_cell_length_a 13.958(3)
_cell_length_b 15.459(3)
_cell_length_c 16.517(3)
_cell_measurement_temperature 100.(2)
_cell_volume 3132.5(11)
_computing_cell_refinement 'APEX2 v2012.4-0 (Bruker AXS)'
_computing_data_collection 'Bruker Instrument Service v2012.4-0'
_computing_data_reduction 'SAINT V8.18C (Bruker AXS, 2009)'
_computing_structure_refinement 'SHELXL-97 (Sheldrick, 2008)'
_computing_structure_solution 'SHELXS-97 (Sheldrick, 2008)'
_diffrn_ambient_temperature 100.(2)
_diffrn_measured_fraction_theta_full 0.997
_diffrn_measured_fraction_theta_max 0.997
_diffrn_measurement_device_type 'Bruker APEX II CCD'
_diffrn_measurement_method 'omega- and phi-scans'
_diffrn_radiation_monochromator 'TRIUMPH curved-crystal'
_diffrn_radiation_type 'MoK\a '
_diffrn_radiation_wavelength 0.71073
_diffrn_reflns_av_R_equivalents 0.0510
_diffrn_reflns_av_sigmaI/netI 0.0465
_diffrn_reflns_limit_h_max 17
_diffrn_reflns_limit_h_min -17
_diffrn_reflns_limit_k_max 19
_diffrn_reflns_limit_k_min -19
_diffrn_reflns_limit_l_max 20
_diffrn_reflns_limit_l_min -20
_diffrn_reflns_number 41573
_diffrn_reflns_theta_full 26.00
_diffrn_reflns_theta_max 26.00
_diffrn_reflns_theta_min 1.52
_diffrn_source 'fine-focus tube'
_exptl_absorpt_coefficient_mu 0.898
_exptl_absorpt_correction_T_max 0.78
_exptl_absorpt_correction_T_min 0.72
_exptl_absorpt_correction_type multi-scan
_exptl_absorpt_process_details 'Bruker SADABS V2008/1'
_exptl_crystal_density_diffrn 1.231
_exptl_crystal_density_method 'not measured'
_exptl_crystal_F_000 1228
_exptl_crystal_size_max 0.390
_exptl_crystal_size_mid 0.300
_exptl_crystal_size_min 0.290
_refine_diff_density_max 1.294
_refine_diff_density_min -1.037
_refine_ls_extinction_coef 0.0007(3)
_refine_ls_extinction_method SHELXL
_refine_ls_goodness_of_fit_ref 1.133
_refine_ls_hydrogen_treatment constr
_refine_ls_matrix_type full
_refine_ls_number_parameters 699
_refine_ls_number_reflns 12284
_refine_ls_number_restraints 0
_refine_ls_restrained_S_all 1.133
_refine_ls_R_factor_all 0.0933
_refine_ls_R_factor_gt 0.0665
_refine_ls_shift/su_max 0.249
_refine_ls_shift/su_mean 0.001
_refine_ls_structure_factor_coef Fsqd
_refine_ls_weighting_details 'calc w=1/[\s^2^(Fo^2^)+(0.0425P)^2^+13.5881P] where P=(Fo^2^+2Fc^2^)/3'
_refine_ls_weighting_scheme calc
_refine_ls_wR_factor_gt 0.1458
_refine_ls_wR_factor_ref 0.1717
_reflns_number_gt 9284
_reflns_number_total 12284
_reflns_threshold_expression >2sigma(I)
_cod_data_source_file jp506855t_si_002.cif
_cod_data_source_block I
_cod_depositor_comments
;
Adding full bibliography for 1517738--1517741.cif.

2019-02-04
Z value and formula fixed to values more according to usual
chemical conventions.                 miguel
;
_cod_original_formula_sum 'C63 H82 Cl2 N4 O4 Zn2'
_cod_original_formula_weight 1160.97
_cod_original_formula_units_Z 2
_cod_database_code 1517740

loop_
_space_group_symop_operation_xyz
'x, y, z'
'-x, -y, -z'

loop_
_atom_site_type_symbol
_atom_site_label
_atom_site_fract_x
_atom_site_fract_y
_atom_site_fract_z
_atom_site_U_iso_or_equiv
_atom_site_adp_type
_atom_site_calc_flag
_atom_site_refinement_flags
_atom_site_occupancy
Zn Zn1 0.83705(4) 0.76224(4) 0.74258(3) 0.02399(14) Uani d . 1
Zn Zn2 0.59708(4) 0.63098(3) 0.25782(3) 0.02365(14) Uani d . 1
Cl Cl1 0.94482(17) 0.05450(16) 0.63935(13) 0.0814(6) Uani d . 1
Cl Cl2 0.74511(15) 0.10675(14) 0.72673(14) 0.0745(5) Uani d . 1
O O1 0.8425(2) 0.6477(2) 0.71769(19) 0.0273(7) Uani d . 1
O O2 0.5177(2) 0.6282(2) 0.37622(18) 0.0272(7) Uani d . 1
O O3 0.7812(2) 0.8481(2) 0.6372(2) 0.0280(7) Uani d . 1
O O4 0.6055(2) 0.7675(2) 0.21099(19) 0.0283(7) Uani d . 1
N N3 0.7192(3) 0.5427(2) 0.2521(2) 0.0218(7) Uani d . 1
N N18 0.9587(3) 0.7955(3) 0.7543(2) 0.0236(7) Uani d . 1
C C2 1.0459(3) 0.8131(3) 0.6960(3) 0.0267(9) Uani d . 1
C C3 1.0621(4) 0.8121(4) 0.6032(3) 0.0364(11) Uani d . 1
H H3A 1.0993 0.7516 0.6013 0.055 Uiso calc R 1
H H3B 1.1005 0.8642 0.5602 0.055 Uiso calc R 1
H H3C 0.9972 0.82 0.5874 0.055 Uiso calc R 1
C C4 1.1140(3) 0.8318(3) 0.7345(3) 0.0297(10) Uani d . 1
H H4 1.1806 0.8464 0.7063 0.036 Uiso calc R 1
C C5 1.0657(3) 0.8251(3) 0.8211(3) 0.0266(9) Uani d . 1
H H5 1.0929 0.8341 0.8637 0.032 Uiso calc R 1
C C6 0.9683(3) 0.8025(3) 0.8345(3) 0.0228(8) Uani d . 1
C C7 0.8911(3) 0.7928(3) 0.9109(3) 0.0215(8) Uani d . 1
C C8 0.9161(3) 0.8021(3) 0.9904(3) 0.0244(9) Uani d . 1
C C9 0.9064(3) 0.8915(3) 0.9965(3) 0.0264(9) Uani d . 1
C C10 0.9267(3) 0.8970(4) 1.0729(3) 0.0318(10) Uani d . 1
H H10 0.9209 0.9575 1.077 0.038 Uiso calc R 1
C C11 0.9549(3) 0.8175(4) 1.1421(3) 0.0312(10) Uani d . 1
C C12 0.9647(3) 0.7293(3) 1.1343(3) 0.0285(9) Uani d . 1
H H12 0.9844 0.674 1.1814 0.034 Uiso calc R 1
C C13 0.9462(3) 0.7200(3) 1.0593(3) 0.0246(9) Uani d . 1
C C14 0.9544(4) 0.6236(3) 1.0547(3) 0.0298(10) Uani d . 1
H H14A 0.996 0.5784 1.0961 0.045 Uiso calc R 1
H H14B 0.9851 0.6264 0.9931 0.045 Uiso calc R 1
H H14C 0.8875 0.6032 1.072 0.045 Uiso calc R 1
C C15 0.9751(4) 0.8242(4) 1.2251(3) 0.0448(13) Uani d . 1
H H15A 1.0473 0.8216 1.2189 0.067 Uiso calc R 1
H H15B 0.9492 0.7711 1.2786 0.067 Uiso calc R 1
H H15C 0.9416 0.8842 1.2315 0.067 Uiso calc R 1
C C16 0.8717(4) 0.9795(3) 0.9244(3) 0.0358(11) Uani d . 1
H H16A 0.9138 0.9827 0.8655 0.054 Uiso calc R 1
H H16B 0.8766 1.0355 0.9364 0.054 Uiso calc R 1
H H16C 0.8019 0.9778 0.9242 0.054 Uiso calc R 1
C C17 0.7928(3) 0.7757(3) 0.9231(3) 0.0217(8) Uani d . 1
C C18 0.7143(3) 0.7683(3) 1.0000(3) 0.0253(9) Uani d . 1
H H18 0.7188 0.7736 1.0542 0.03 Uiso calc R 1
C C19 0.6310(3) 0.7524(3) 0.9820(3) 0.0300(10) Uani d . 1
H H19 0.5666 0.7454 1.0205 0.036 Uiso calc R 1
C C20 0.6594(3) 0.7483(3) 0.8942(3) 0.0268(9) Uani d . 1
N N19 0.7545(3) 0.7629(2) 0.8589(2) 0.0208(7) Uani d . 1
C C22 0.5958(4) 0.7281(4) 0.8449(3) 0.0330(10) Uani d . 1
H H22A 0.605 0.7732 0.7826 0.05 Uiso calc R 1
H H22B 0.5253 0.7346 0.8748 0.05 Uiso calc R 1
H H22C 0.6155 0.6634 0.8452 0.05 Uiso calc R 1
C C23 0.7551(3) 0.8193(3) 0.5845(3) 0.0255(9) Uani d . 1
C C24 0.7652(4) 0.7244(3) 0.5927(3) 0.0291(10) Uani d . 1
H H24 0.7405 0.7124 0.5503 0.035 Uiso calc R 1
C C25 0.8066(3) 0.6464(3) 0.6547(3) 0.0220(8) Uani d . 1
C C26 0.8153(4) 0.5475(3) 0.6496(3) 0.0299(10) Uani d . 1
C C27 0.9011(5) 0.5432(4) 0.5701(4) 0.0495(14) Uani d . 1
H H27A 0.963 0.5551 0.5793 0.074 Uiso calc R 1
H H27B 0.885 0.5915 0.5141 0.074 Uiso calc R 1
H H27C 0.9102 0.4803 0.5661 0.074 Uiso calc R 1
C C28 0.8392(4) 0.4699(3) 0.7361(3) 0.0359(11) Uani d . 1
H H28A 0.8478 0.4079 0.7303 0.054 Uiso calc R 1
H H28B 0.7841 0.4718 0.7869 0.054 Uiso calc R 1
H H28C 0.9011 0.4801 0.7467 0.054 Uiso calc R 1
C C29 0.7172(4) 0.5301(4) 0.6361(4) 0.0434(13) Uani d . 1
H H29A 0.7222 0.4646 0.6398 0.065 Uiso calc R 1
H H29B 0.7052 0.5737 0.5767 0.065 Uiso calc R 1
H H29C 0.6616 0.5412 0.6831 0.065 Uiso calc R 1
C C30 0.7084(4) 0.8959(3) 0.5087(3) 0.0310(10) Uani d . 1
C C31 0.6009(6) 0.8787(6) 0.5217(6) 0.092(3) Uani d . 1
H H31A 0.5643 0.8756 0.5822 0.139 Uiso calc R 1
H H31B 0.6005 0.8187 0.5147 0.139 Uiso calc R 1
H H31C 0.5687 0.9307 0.4766 0.139 Uiso calc R 1
C C32 0.7099(7) 0.9937(4) 0.5075(5) 0.074(2) Uani d . 1
H H32A 0.6789 1.041 0.4588 0.111 Uiso calc R 1
H H32B 0.7793 1.0053 0.4974 0.111 Uiso calc R 1
H H32C 0.6726 0.9982 0.5653 0.111 Uiso calc R 1
C C33 0.7665(7) 0.8924(6) 0.4171(4) 0.086(3) Uani d . 1
H H33A 0.7346 0.9406 0.3694 0.13 Uiso calc R 1
H H33B 0.7666 0.8295 0.4158 0.13 Uiso calc R 1
H H33C 0.8356 0.9048 0.4072 0.13 Uiso calc R 1
C C34 0.5564(3) 0.8235(3) 0.2516(3) 0.0263(9) Uani d . 1
C C35 0.4949(3) 0.7950(3) 0.3379(3) 0.0254(9) Uani d . 1
H H35 0.4616 0.8438 0.3602 0.031 Uiso calc R 1
C C36 0.4776(3) 0.7022(3) 0.3943(3) 0.0230(9) Uani d . 1
C C37 0.4053(3) 0.6805(3) 0.4866(3) 0.0245(9) Uani d . 1
C C38 0.3238(4) 0.6271(4) 0.4858(3) 0.0369(11) Uani d . 1
H H38A 0.2759 0.6122 0.5438 0.055 Uiso calc R 1
H H38B 0.3549 0.5681 0.4761 0.055 Uiso calc R 1
H H38C 0.2887 0.6669 0.4372 0.055 Uiso calc R 1
C C39 0.3546(4) 0.7686(3) 0.5079(3) 0.0298(10) Uani d . 1
H H39A 0.4055 0.8026 0.5098 0.045 Uiso calc R 1
H H39B 0.3082 0.7497 0.5666 0.045 Uiso calc R 1
H H39C 0.3176 0.8101 0.4612 0.045 Uiso calc R 1
C C40 0.4644(4) 0.6158(3) 0.5592(3) 0.0319(10) Uani d . 1
H H40A 0.5147 0.6505 0.561 0.048 Uiso calc R 1
H H40B 0.4977 0.5598 0.5449 0.048 Uiso calc R 1
H H40C 0.4184 0.5961 0.618 0.048 Uiso calc R 1
C C41 0.5692(4) 0.9282(3) 0.1969(3) 0.0338(11) Uani d . 1
C C42 0.5325(6) 0.9557(4) 0.1098(4) 0.0556(16) Uani d . 1
H H42A 0.4599 0.9543 0.1239 0.083 Uiso calc R 1
H H42B 0.5655 0.9107 0.0797 0.083 Uiso calc R 1
H H42C 0.5486 1.0197 0.0698 0.083 Uiso calc R 1
C C43 0.6828(4) 0.9374(4) 0.1736(4) 0.0512(15) Uani d . 1
H H43A 0.6948 1.0021 0.1325 0.077 Uiso calc R 1
H H43B 0.7194 0.8925 0.1444 0.077 Uiso calc R 1
H H43C 0.7059 0.9233 0.2289 0.077 Uiso calc R 1
C C44 0.5137(4) 0.9948(3) 0.2459(3) 0.0390(12) Uani d . 1
H H44A 0.5251 1.0602 0.2068 0.058 Uiso calc R 1
H H44B 0.5382 0.9783 0.3011 0.058 Uiso calc R 1
H H44C 0.4418 0.9889 0.2615 0.058 Uiso calc R 1
C C45 0.7346(3) 0.4767(3) 0.2101(3) 0.0212(8) Uani d . 1
C C46 0.6673(3) 0.4684(3) 0.1647(3) 0.0211(8) Uani d . 1
C C47 0.5740(3) 0.5209(3) 0.1541(3) 0.0213(8) Uani d . 1
N N20 0.5296(3) 0.5914(3) 0.1898(2) 0.0232(7) Uani d . 1
C C49 0.4433(3) 0.6264(3) 0.1632(3) 0.0283(9) Uani d . 1
C C50 0.4287(3) 0.5812(3) 0.1079(3) 0.0311(10) Uani d . 1
H H50 0.3734 0.5941 0.0801 0.037 Uiso calc R 1
C C51 0.5097(3) 0.5156(3) 0.1028(3) 0.0266(9) Uani d . 1
H H51 0.5212 0.4739 0.0708 0.032 Uiso calc R 1
C C52 0.3767(4) 0.7050(4) 0.1886(4) 0.0365(11) Uani d . 1
H H52A 0.3837 0.7 0.2478 0.055 Uiso calc R 1
H H52B 0.307 0.7002 0.191 0.055 Uiso calc R 1
H H52C 0.3959 0.7662 0.1435 0.055 Uiso calc R 1
C C53 0.6986(3) 0.3947(3) 0.1211(3) 0.0213(8) Uani d . 1
C C54 0.6656(3) 0.3051(3) 0.1664(3) 0.0231(9) Uani d . 1
C C55 0.6948(3) 0.2377(3) 0.1243(3) 0.0236(9) Uani d . 1
H H55 0.6724 0.1767 0.1549 0.028 Uiso calc R 1
C C56 0.7560(3) 0.2589(3) 0.0388(3) 0.0246(9) Uani d . 1
C C57 0.7887(4) 0.1843(3) -0.0045(3) 0.0311(10) Uani d . 1
H H57A 0.8177 0.2144 -0.0686 0.047 Uiso calc R 1
H H57B 0.7306 0.1538 0.0021 0.047 Uiso calc R 1
H H57C 0.8389 0.1365 0.0252 0.047 Uiso calc R 1
C C58 0.7877(3) 0.3478(3) -0.0051(3) 0.0229(8) Uani d . 1
H H58 0.8299 0.3621 -0.0634 0.027 Uiso calc R 1
C C59 0.7597(3) 0.4174(3) 0.0335(3) 0.0220(8) Uani d . 1
C C60 0.7926(4) 0.5151(3) -0.0193(3) 0.0304(10) Uani d . 1
H H60A 0.8592 0.5159 -0.0108 0.046 Uiso calc R 1
H H60B 0.7449 0.5615 0.0021 0.046 Uiso calc R 1
H H60C 0.795 0.5312 -0.0834 0.046 Uiso calc R 1
C C61 0.5998(4) 0.2784(3) 0.2596(3) 0.0303(10) Uani d . 1
H H61A 0.634 0.2852 0.301 0.045 Uiso calc R 1
H H61B 0.5862 0.2125 0.2803 0.045 Uiso calc R 1
H H61C 0.5366 0.3202 0.2578 0.045 Uiso calc R 1
C C62 0.8279(3) 0.4207(3) 0.2225(3) 0.0251(9) Uani d . 1
H H62 0.8572 0.3706 0.201 0.03 Uiso calc R 1
C C63 0.8677(3) 0.4532(3) 0.2719(3) 0.0273(9) Uani d . 1
H H63 0.9295 0.4295 0.2911 0.033 Uiso calc R 1
C C64 0.7994(3) 0.5282(3) 0.2884(3) 0.0241(9) Uani d . 1
C C65 0.8065(4) 0.5872(4) 0.3399(3) 0.0329(10) Uani d . 1
H H65A 0.8022 0.6544 0.301 0.049 Uiso calc R 1
H H65B 0.8705 0.5684 0.3594 0.049 Uiso calc R 1
H H65C 0.7514 0.5773 0.3928 0.049 Uiso calc R 1
C C66 0.8281(6) 0.0171(4) 0.6993(4) 0.0635(19) Uani d . 1
H H66A 0.7997 -0.0046 0.6627 0.076 Uiso calc R 1
H H66B 0.8364 -0.0373 0.7554 0.076 Uiso calc R 1

loop_
_atom_site_aniso_label
_atom_site_aniso_U_11
_atom_site_aniso_U_22
_atom_site_aniso_U_33
_atom_site_aniso_U_12
_atom_site_aniso_U_13
_atom_site_aniso_U_23
Zn1 0.0312(3) 0.0292(3) 0.0191(2) -0.0067(2) -0.0058(2) -0.0145(2)
Zn2 0.0318(3) 0.0269(3) 0.0174(2) -0.0072(2) -0.00048(19) -0.0144(2)
Cl1 0.0914(14) 0.0884(14) 0.0628(11) 0.0061(11) -0.0159(10) -0.0339(10)
Cl2 0.0717(11) 0.0667(11) 0.0829(13) 0.0129(9) -0.0318(10) -0.0248(10)
O1 0.0381(17) 0.0280(16) 0.0230(15) -0.0018(13) -0.0116(13) -0.0143(13)
O2 0.0383(17) 0.0248(16) 0.0166(14) -0.0074(13) 0.0044(12) -0.0103(12)
O3 0.0385(17) 0.0288(16) 0.0260(15) -0.0070(13) -0.0112(13) -0.0151(13)
O4 0.0437(18) 0.0256(16) 0.0172(14) -0.0098(13) 0.0016(13) -0.0118(12)
N3 0.0331(19) 0.0229(18) 0.0133(15) -0.0091(14) -0.0024(14) -0.0092(14)
N18 0.0306(19) 0.0294(19) 0.0156(16) -0.0036(15) -0.0062(14) -0.0122(15)
C2 0.033(2) 0.028(2) 0.019(2) -0.0048(18) -0.0041(17) -0.0085(18)
C3 0.039(3) 0.051(3) 0.024(2) -0.009(2) -0.001(2) -0.020(2)
C4 0.028(2) 0.037(3) 0.024(2) -0.0075(19) -0.0016(18) -0.0112(19)
C5 0.031(2) 0.031(2) 0.023(2) -0.0088(18) -0.0060(17) -0.0126(18)
C6 0.031(2) 0.025(2) 0.0183(19) -0.0063(17) -0.0050(16) -0.0124(17)
C7 0.030(2) 0.021(2) 0.0173(19) -0.0041(16) -0.0081(16) -0.0091(16)
C8 0.026(2) 0.035(2) 0.0180(19) -0.0077(18) -0.0013(16) -0.0160(18)
C9 0.032(2) 0.031(2) 0.023(2) -0.0058(18) -0.0052(18) -0.0166(19)
C10 0.036(2) 0.040(3) 0.031(2) -0.005(2) -0.0057(19) -0.025(2)
C11 0.032(2) 0.050(3) 0.021(2) -0.012(2) -0.0033(18) -0.020(2)
C12 0.032(2) 0.039(3) 0.017(2) -0.0083(19) -0.0061(17) -0.0098(19)
C13 0.027(2) 0.029(2) 0.020(2) -0.0095(17) -0.0025(16) -0.0103(18)
C14 0.039(3) 0.030(2) 0.024(2) -0.0095(19) -0.0103(19) -0.0089(19)
C15 0.056(3) 0.063(4) 0.028(3) -0.014(3) -0.012(2) -0.026(3)
C16 0.054(3) 0.027(2) 0.038(3) 0.002(2) -0.021(2) -0.019(2)
C17 0.026(2) 0.024(2) 0.0193(19) -0.0049(16) -0.0036(16) -0.0124(17)
C18 0.031(2) 0.028(2) 0.019(2) -0.0058(18) -0.0023(17) -0.0117(18)
C19 0.027(2) 0.036(3) 0.026(2) -0.0064(19) 0.0022(18) -0.015(2)
C20 0.033(2) 0.027(2) 0.024(2) -0.0095(18) -0.0067(18) -0.0100(18)
N19 0.0250(18) 0.0243(18) 0.0162(16) -0.0058(14) -0.0046(13) -0.0089(14)
C22 0.033(2) 0.038(3) 0.035(3) -0.007(2) -0.008(2) -0.019(2)
C23 0.028(2) 0.031(2) 0.0181(19) -0.0056(18) -0.0011(17) -0.0102(18)
C24 0.043(3) 0.030(2) 0.025(2) -0.0037(19) -0.0142(19) -0.0166(19)
C25 0.0203(19) 0.031(2) 0.021(2) -0.0042(16) -0.0013(16) -0.0164(18)
C26 0.040(3) 0.032(2) 0.029(2) -0.0015(19) -0.012(2) -0.020(2)
C27 0.070(4) 0.046(3) 0.037(3) -0.003(3) 0.000(3) -0.029(3)
C28 0.054(3) 0.028(2) 0.036(3) -0.005(2) -0.021(2) -0.014(2)
C29 0.063(4) 0.032(3) 0.050(3) -0.009(2) -0.032(3) -0.014(2)
C30 0.044(3) 0.028(2) 0.025(2) -0.001(2) -0.014(2) -0.0108(19)
C31 0.079(5) 0.061(5) 0.116(7) -0.014(4) -0.059(5) 0.017(5)
C32 0.137(7) 0.042(4) 0.055(4) -0.001(4) -0.054(4) -0.012(3)
C33 0.134(7) 0.077(5) 0.031(3) 0.032(5) -0.024(4) -0.018(3)
C34 0.036(2) 0.027(2) 0.020(2) -0.0067(18) -0.0054(18) -0.0119(18)
C35 0.032(2) 0.026(2) 0.023(2) -0.0049(18) -0.0038(17) -0.0138(18)
C36 0.031(2) 0.027(2) 0.0175(19) -0.0082(17) -0.0031(17) -0.0134(17)
C37 0.033(2) 0.026(2) 0.0167(19) -0.0076(18) -0.0004(17) -0.0116(17)
C38 0.043(3) 0.045(3) 0.028(2) -0.017(2) 0.005(2) -0.021(2)
C39 0.039(3) 0.034(2) 0.018(2) -0.002(2) 0.0009(18) -0.0158(19)
C40 0.046(3) 0.030(2) 0.021(2) -0.003(2) -0.0018(19) -0.0140(19)
C41 0.052(3) 0.024(2) 0.024(2) -0.009(2) -0.001(2) -0.0096(19)
C42 0.103(5) 0.032(3) 0.029(3) 0.000(3) -0.026(3) -0.005(2)
C43 0.055(4) 0.044(3) 0.055(3) -0.027(3) 0.003(3) -0.017(3)
C44 0.060(3) 0.020(2) 0.031(2) -0.007(2) -0.001(2) -0.007(2)
C45 0.028(2) 0.025(2) 0.0138(18) -0.0084(17) 0.0015(16) -0.0117(16)
C46 0.031(2) 0.023(2) 0.0126(18) -0.0082(17) -0.0011(16) -0.0098(16)
C47 0.023(2) 0.026(2) 0.0166(18) -0.0063(16) -0.0010(15) -0.0105(17)
N20 0.0233(18) 0.0287(19) 0.0206(17) -0.0045(14) -0.0003(14) -0.0139(15)
C49 0.027(2) 0.036(3) 0.027(2) -0.0070(19) -0.0018(18) -0.018(2)
C50 0.033(2) 0.041(3) 0.029(2) -0.008(2) -0.0075(19) -0.019(2)
C51 0.032(2) 0.033(2) 0.020(2) -0.0069(18) -0.0024(17) -0.0155(18)
C52 0.033(3) 0.040(3) 0.043(3) 0.002(2) -0.010(2) -0.025(2)
C53 0.026(2) 0.027(2) 0.0177(19) -0.0028(17) -0.0079(16) -0.0135(17)
C54 0.028(2) 0.030(2) 0.0182(19) -0.0065(17) -0.0057(16) -0.0131(17)
C55 0.027(2) 0.025(2) 0.024(2) -0.0051(17) -0.0080(17) -0.0126(18)
C56 0.029(2) 0.028(2) 0.026(2) -0.0046(17) -0.0095(17) -0.0162(18)
C57 0.037(3) 0.032(2) 0.034(2) -0.005(2) -0.005(2) -0.025(2)
C58 0.026(2) 0.030(2) 0.0189(19) -0.0050(17) -0.0032(16) -0.0157(17)
C59 0.026(2) 0.026(2) 0.0198(19) -0.0041(17) -0.0050(16) -0.0131(17)
C60 0.042(3) 0.030(2) 0.023(2) -0.011(2) 0.0010(19) -0.0147(19)
C61 0.039(3) 0.036(3) 0.021(2) -0.014(2) -0.0021(19) -0.0133(19)
C62 0.030(2) 0.028(2) 0.021(2) -0.0050(18) -0.0059(17) -0.0117(18)
C63 0.032(2) 0.032(2) 0.024(2) -0.0073(18) -0.0087(18) -0.0118(19)
C64 0.032(2) 0.030(2) 0.0166(19) -0.0135(18) -0.0034(17) -0.0107(17)
C65 0.042(3) 0.043(3) 0.026(2) -0.014(2) -0.006(2) -0.021(2)
C66 0.110(6) 0.046(3) 0.061(4) 0.002(3) -0.055(4) -0.028(3)

loop_
_atom_type_symbol
_atom_type_description
_atom_type_scat_dispersion_real
_atom_type_scat_dispersion_imag
_atom_type_scat_source
C C 0.0033 0.0016 'International Tables Vol C Tables 4.2.6.8 and 6.1.1.4'
H H 0.0000 0.0000 'International Tables Vol C Tables 4.2.6.8 and 6.1.1.4'
N N 0.0061 0.0033 'International Tables Vol C Tables 4.2.6.8 and 6.1.1.4'
O O 0.0106 0.0060 'International Tables Vol C Tables 4.2.6.8 and 6.1.1.4'
Cl Cl 0.1484 0.1585 'International Tables Vol C Tables 4.2.6.8 and 6.1.1.4'
Zn Zn 0.2839 1.4301 'International Tables Vol C Tables 4.2.6.8 and 6.1.1.4'

loop_
_geom_angle_atom_site_label_1
_geom_angle_atom_site_label_2
_geom_angle_atom_site_label_3
_geom_angle
N18 Zn1 O1 119.52(14)
N18 Zn1 N19 97.38(14)
O1 Zn1 N19 115.63(13)
N18 Zn1 O3 116.01(14)
O1 Zn1 O3 95.01(12)
N19 Zn1 O3 114.67(14)
O4 Zn2 N3 120.03(14)
O4 Zn2 O2 94.16(12)
N3 Zn2 O2 118.81(13)
O4 Zn2 N20 113.71(14)
N3 Zn2 N20 97.05(14)
O2 Zn2 N20 114.42(14)
C25 O1 Zn1 123.4(3)
C36 O2 Zn2 123.9(3)
C23 O3 Zn1 123.3(3)
C34 O4 Zn2 124.3(3)
C64 N3 C45 106.9(3)
C64 N3 Zn2 129.9(3)
C45 N3 Zn2 123.1(3)
C2 N18 C6 106.9(3)
C2 N18 Zn1 130.6(3)
C6 N18 Zn1 122.5(3)
N18 C2 C4 110.9(4)
N18 C2 C3 121.3(4)
C4 C2 C3 127.8(4)
C2 C3 H3A 109.5
C2 C3 H3B 109.5
H3A C3 H3B 109.5
C2 C3 H3C 109.5
H3A C3 H3C 109.5
H3B C3 H3C 109.5
C5 C4 C2 107.0(4)
C5 C4 H4 126.5
C2 C4 H4 126.5
C4 C5 C6 107.2(4)
C4 C5 H5 126.4
C6 C5 H5 126.4
C7 C6 C5 127.4(4)
C7 C6 N18 124.5(4)
C5 C6 N18 108.0(3)
C17 C7 C6 128.0(4)
C17 C7 C8 115.3(3)
C6 C7 C8 116.7(4)
C9 C8 C13 120.5(4)
C9 C8 C7 120.2(4)
C13 C8 C7 119.3(4)
C8 C9 C10 118.6(4)
C8 C9 C16 120.9(4)
C10 C9 C16 120.5(4)
C11 C10 C9 122.2(4)
C11 C10 H10 118.9
C9 C10 H10 118.9
C10 C11 C12 118.2(4)
C10 C11 C15 121.8(4)
C12 C11 C15 120.0(4)
C11 C12 C13 121.8(4)
C11 C12 H12 119.1
C13 C12 H12 119.1
C12 C13 C8 118.7(4)
C12 C13 C14 120.2(4)
C8 C13 C14 121.1(4)
C13 C14 H14A 109.5
C13 C14 H14B 109.5
H14A C14 H14B 109.5
C13 C14 H14C 109.5
H14A C14 H14C 109.5
H14B C14 H14C 109.5
C11 C15 H15A 109.5
C11 C15 H15B 109.5
H15A C15 H15B 109.5
C11 C15 H15C 109.5
H15A C15 H15C 109.5
H15B C15 H15C 109.5
C9 C16 H16A 109.5
C9 C16 H16B 109.5
H16A C16 H16B 109.5
C9 C16 H16C 109.5
H16A C16 H16C 109.5
H16B C16 H16C 109.5
C7 C17 N19 124.7(4)
C7 C17 C18 127.7(4)
N19 C17 C18 107.6(3)
C19 C18 C17 107.7(4)
C19 C18 H18 126.2
C17 C18 H18 126.2
C18 C19 C20 106.5(4)
C18 C19 H19 126.8
C20 C19 H19 126.8
N19 C20 C19 110.8(4)
N19 C20 C22 121.9(4)
C19 C20 C22 127.3(4)
C20 N19 C17 107.4(3)
C20 N19 Zn1 129.9(3)
C17 N19 Zn1 122.6(3)
C20 C22 H22A 109.5
C20 C22 H22B 109.5
H22A C22 H22B 109.5
C20 C22 H22C 109.5
H22A C22 H22C 109.5
H22B C22 H22C 109.5
O3 C23 C24 124.7(4)
O3 C23 C30 116.1(4)
C24 C23 C30 119.2(4)
C25 C24 C23 127.8(4)
C25 C24 H24 116.1
C23 C24 H24 116.1
O1 C25 C24 125.5(4)
O1 C25 C26 114.6(4)
C24 C25 C26 119.8(4)
C28 C26 C27 109.2(4)
C28 C26 C29 108.0(4)
C27 C26 C29 110.3(4)
C28 C26 C25 110.8(3)
C27 C26 C25 107.3(4)
C29 C26 C25 111.2(4)
C26 C27 H27A 109.5
C26 C27 H27B 109.5
H27A C27 H27B 109.5
C26 C27 H27C 109.5
H27A C27 H27C 109.5
H27B C27 H27C 109.5
C26 C28 H28A 109.5
C26 C28 H28B 109.5
H28A C28 H28B 109.5
C26 C28 H28C 109.5
H28A C28 H28C 109.5
H28B C28 H28C 109.5
C26 C29 H29A 109.5
C26 C29 H29B 109.5
H29A C29 H29B 109.5
C26 C29 H29C 109.5
H29A C29 H29C 109.5
H29B C29 H29C 109.5
C32 C30 C31 109.5(6)
C32 C30 C33 107.6(5)
C31 C30 C33 108.7(6)
C32 C30 C23 111.3(4)
C31 C30 C23 109.1(4)
C33 C30 C23 110.5(4)
C30 C31 H31A 109.5
C30 C31 H31B 109.5
H31A C31 H31B 109.5
C30 C31 H31C 109.5
H31A C31 H31C 109.5
H31B C31 H31C 109.5
C30 C32 H32A 109.5
C30 C32 H32B 109.5
H32A C32 H32B 109.5
C30 C32 H32C 109.5
H32A C32 H32C 109.5
H32B C32 H32C 109.5
C30 C33 H33A 109.5
C30 C33 H33B 109.5
H33A C33 H33B 109.5
C30 C33 H33C 109.5
H33A C33 H33C 109.5
H33B C33 H33C 109.5
O4 C34 C35 124.9(4)
O4 C34 C41 114.0(4)
C35 C34 C41 121.2(4)
C36 C35 C34 126.5(4)
C36 C35 H35 116.7
C34 C35 H35 116.7
O2 C36 C35 125.2(4)
O2 C36 C37 113.4(4)
C35 C36 C37 121.4(4)
C39 C37 C40 109.6(3)
C39 C37 C36 113.9(3)
C40 C37 C36 108.1(4)
C39 C37 C38 108.6(4)
C40 C37 C38 109.5(4)
C36 C37 C38 107.1(3)
C37 C38 H38A 109.5
C37 C38 H38B 109.5
H38A C38 H38B 109.5
C37 C38 H38C 109.5
H38A C38 H38C 109.5
H38B C38 H38C 109.5
C37 C39 H39A 109.5
C37 C39 H39B 109.5
H39A C39 H39B 109.5
C37 C39 H39C 109.5
H39A C39 H39C 109.5
H39B C39 H39C 109.5
C37 C40 H40A 109.5
C37 C40 H40B 109.5
H40A C40 H40B 109.5
C37 C40 H40C 109.5
H40A C40 H40C 109.5
H40B C40 H40C 109.5
C44 C41 C42 109.3(4)
C44 C41 C34 114.2(4)
C42 C41 C34 108.0(4)
C44 C41 C43 109.0(4)
C42 C41 C43 109.1(5)
C34 C41 C43 107.0(4)
C41 C42 H42A 109.5
C41 C42 H42B 109.5
H42A C42 H42B 109.5
C41 C42 H42C 109.5
H42A C42 H42C 109.5
H42B C42 H42C 109.5
C41 C43 H43A 109.5
C41 C43 H43B 109.5
H43A C43 H43B 109.5
C41 C43 H43C 109.5
H43A C43 H43C 109.5
H43B C43 H43C 109.5
C41 C44 H44A 109.5
C41 C44 H44B 109.5
H44A C44 H44B 109.5
C41 C44 H44C 109.5
H44A C44 H44C 109.5
H44B C44 H44C 109.5
N3 C45 C46 124.5(4)
N3 C45 C62 108.6(3)
C46 C45 C62 127.0(4)
C47 C46 C45 127.8(4)
C47 C46 C53 115.5(3)
C45 C46 C53 116.8(4)
N20 C47 C46 125.2(4)
N20 C47 C51 107.9(4)
C46 C47 C51 126.9(4)
C49 N20 C47 107.4(3)
C49 N20 Zn2 130.1(3)
C47 N20 Zn2 122.3(3)
N20 C49 C50 110.5(4)
N20 C49 C52 121.5(4)
C50 C49 C52 127.9(4)
C51 C50 C49 106.6(4)
C51 C50 H50 126.7
C49 C50 H50 126.7
C50 C51 C47 107.6(4)
C50 C51 H51 126.2
C47 C51 H51 126.2
C49 C52 H52A 109.5
C49 C52 H52B 109.5
H52A C52 H52B 109.5
C49 C52 H52C 109.5
H52A C52 H52C 109.5
H52B C52 H52C 109.5
C54 C53 C59 120.1(4)
C54 C53 C46 120.1(3)
C59 C53 C46 119.8(4)
C53 C54 C55 119.2(4)
C53 C54 C61 121.7(4)
C55 C54 C61 119.1(4)
C56 C55 C54 121.1(4)
C56 C55 H55 119.4
C54 C55 H55 119.4
C58 C56 C55 119.0(4)
C58 C56 C57 120.8(4)
C55 C56 C57 120.2(4)
C56 C57 H57A 109.5
C56 C57 H57B 109.5
H57A C57 H57B 109.5
C56 C57 H57C 109.5
H57A C57 H57C 109.5
H57B C57 H57C 109.5
C56 C58 C59 122.0(4)
C56 C58 H58 119.0
C59 C58 H58 119.0
C58 C59 C53 118.6(4)
C58 C59 C60 119.8(4)
C53 C59 C60 121.6(4)
C59 C60 H60A 109.5
C59 C60 H60B 109.5
H60A C60 H60B 109.5
C59 C60 H60C 109.5
H60A C60 H60C 109.5
H60B C60 H60C 109.5
C54 C61 H61A 109.5
C54 C61 H61B 109.5
H61A C61 H61B 109.5
C54 C61 H61C 109.5
H61A C61 H61C 109.5
H61B C61 H61C 109.5
C63 C62 C45 106.8(4)
C63 C62 H62 126.6
C45 C62 H62 126.6
C62 C63 C64 107.0(4)
C62 C63 H63 126.5
C64 C63 H63 126.5
N3 C64 C63 110.8(3)
N3 C64 C65 120.8(4)
C63 C64 C65 128.4(4)
C64 C65 H65A 109.5
C64 C65 H65B 109.5
H65A C65 H65B 109.5
C64 C65 H65C 109.5
H65A C65 H65C 109.5
H65B C65 H65C 109.5
Cl2 C66 Cl1 112.1(4)
Cl2 C66 H66A 109.2
Cl1 C66 H66A 109.2
Cl2 C66 H66B 109.2
Cl1 C66 H66B 109.2
H66A C66 H66B 107.9

loop_
_geom_bond_atom_site_label_1
_geom_bond_atom_site_label_2
_geom_bond_distance
Zn1 N18 1.949(4)
Zn1 O1 1.953(3)
Zn1 N19 1.959(3)
Zn1 O3 1.968(3)
Zn2 O4 1.956(3)
Zn2 N3 1.957(4)
Zn2 O2 1.960(3)
Zn2 N20 1.968(3)
Cl1 C66 1.743(8)
Cl2 C66 1.737(7)
O1 C25 1.278(5)
O2 C36 1.275(5)
O3 C23 1.278(5)
O4 C34 1.280(5)
N3 C64 1.347(5)
N3 C45 1.398(5)
N18 C2 1.335(6)
N18 C6 1.414(5)
C2 C4 1.406(6)
C2 C3 1.493(6)
C3 H3A 0.98
C3 H3B 0.98
C3 H3C 0.98
C4 C5 1.379(6)
C4 H4 0.95
C5 C6 1.412(6)
C5 H5 0.95
C6 C7 1.401(6)
C7 C17 1.397(6)
C7 C8 1.511(5)
C8 C9 1.401(6)
C8 C13 1.405(6)
C9 C10 1.401(6)
C9 C16 1.504(6)
C10 C11 1.379(7)
C10 H10 0.95
C11 C12 1.396(7)
C11 C15 1.517(6)
C12 C13 1.397(6)
C12 H12 0.95
C13 C14 1.501(6)
C14 H14A 0.98
C14 H14B 0.98
C14 H14C 0.98
C15 H15A 0.98
C15 H15B 0.98
C15 H15C 0.98
C16 H16A 0.98
C16 H16B 0.98
C16 H16C 0.98
C17 N19 1.403(5)
C17 C18 1.420(6)
C18 C19 1.365(6)
C18 H18 0.95
C19 C20 1.419(6)
C19 H19 0.95
C20 N19 1.325(6)
C20 C22 1.501(6)
C22 H22A 0.98
C22 H22B 0.98
C22 H22C 0.98
C23 C24 1.400(6)
C23 C30 1.530(6)
C24 C25 1.375(6)
C24 H24 0.95
C25 C26 1.542(6)
C26 C28 1.525(6)
C26 C27 1.535(7)
C26 C29 1.537(7)
C27 H27A 0.98
C27 H27B 0.98
C27 H27C 0.98
C28 H28A 0.98
C28 H28B 0.98
C28 H28C 0.98
C29 H29A 0.98
C29 H29B 0.98
C29 H29C 0.98
C30 C32 1.508(8)
C30 C31 1.521(9)
C30 C33 1.529(8)
C31 H31A 0.98
C31 H31B 0.98
C31 H31C 0.98
C32 H32A 0.98
C32 H32B 0.98
C32 H32C 0.98
C33 H33A 0.98
C33 H33B 0.98
C33 H33C 0.98
C34 C35 1.401(6)
C34 C41 1.530(6)
C35 C36 1.397(6)
C35 H35 0.95
C36 C37 1.537(5)
C37 C39 1.526(6)
C37 C40 1.536(6)
C37 C38 1.543(6)
C38 H38A 0.98
C38 H38B 0.98
C38 H38C 0.98
C39 H39A 0.98
C39 H39B 0.98
C39 H39C 0.98
C40 H40A 0.98
C40 H40B 0.98
C40 H40C 0.98
C41 C44 1.519(6)
C41 C42 1.529(7)
C41 C43 1.550(8)
C42 H42A 0.98
C42 H42B 0.98
C42 H42C 0.98
C43 H43A 0.98
C43 H43B 0.98
C43 H43C 0.98
C44 H44A 0.98
C44 H44B 0.98
C44 H44C 0.98
C45 C46 1.402(6)
C45 C62 1.423(6)
C46 C47 1.399(6)
C46 C53 1.511(5)
C47 N20 1.398(5)
C47 C51 1.422(6)
N20 C49 1.329(6)
C49 C50 1.424(6)
C49 C52 1.497(6)
C50 C51 1.363(6)
C50 H50 0.95
C51 H51 0.95
C52 H52A 0.98
C52 H52B 0.98
C52 H52C 0.98
C53 C54 1.396(6)
C53 C59 1.414(6)
C54 C55 1.406(6)
C54 C61 1.509(6)
C55 C56 1.391(6)
C55 H55 0.95
C56 C58 1.378(6)
C56 C57 1.520(5)
C57 H57A 0.98
C57 H57B 0.98
C57 H57C 0.98
C58 C59 1.399(5)
C58 H58 0.95
C59 C60 1.509(6)
C60 H60A 0.98
C60 H60B 0.98
C60 H60C 0.98
C61 H61A 0.98
C61 H61B 0.98
C61 H61C 0.98
C62 C63 1.382(6)
C62 H62 0.95
C63 C64 1.408(6)
C63 H63 0.95
C64 C65 1.504(5)
C65 H65A 0.98
C65 H65B 0.98
C65 H65C 0.98
C66 H66A 0.99
C66 H66B 0.99

loop_
_geom_torsion_atom_site_label_1
_geom_torsion_atom_site_label_2
_geom_torsion_atom_site_label_3
_geom_torsion_atom_site_label_4
_geom_torsion
N18 Zn1 O1 C25 -129.9(3)
N19 Zn1 O1 C25 114.3(3)
O3 Zn1 O1 C25 -6.1(3)
O4 Zn2 O2 C36 11.0(3)
N3 Zn2 O2 C36 138.8(3)
N20 Zn2 O2 C36 -107.4(3)
N18 Zn1 O3 C23 131.4(3)
O1 Zn1 O3 C23 5.0(3)
N19 Zn1 O3 C23 -116.2(3)
N3 Zn2 O4 C34 -135.5(3)
O2 Zn2 O4 C34 -8.7(4)
N20 Zn2 O4 C34 110.3(3)
O4 Zn2 N3 C64 59.8(4)
O2 Zn2 N3 C64 -54.6(4)
N20 Zn2 N3 C64 -177.6(4)
O4 Zn2 N3 C45 -123.9(3)
O2 Zn2 N3 C45 121.7(3)
N20 Zn2 N3 C45 -1.3(3)
O1 Zn1 N18 C2 59.3(4)
N19 Zn1 N18 C2 -175.6(4)
O3 Zn1 N18 C2 -53.5(4)
O1 Zn1 N18 C6 -118.8(3)
N19 Zn1 N18 C6 6.3(3)
O3 Zn1 N18 C6 128.4(3)
C6 N18 C2 C4 -0.1(5)
Zn1 N18 C2 C4 -178.4(3)
C6 N18 C2 C3 -179.7(4)
Zn1 N18 C2 C3 2.0(7)
N18 C2 C4 C5 0.1(5)
C3 C2 C4 C5 179.7(5)
C2 C4 C5 C6 -0.1(5)
C4 C5 C6 C7 -176.9(4)
C4 C5 C6 N18 0.1(5)
C2 N18 C6 C7 177.1(4)
Zn1 N18 C6 C7 -4.4(6)
C2 N18 C6 C5 0.0(5)
Zn1 N18 C6 C5 178.5(3)
C5 C6 C7 C17 176.1(4)
N18 C6 C7 C17 -0.5(7)
C5 C6 C7 C8 -3.8(7)
N18 C6 C7 C8 179.7(4)
C17 C7 C8 C9 -92.5(5)
C6 C7 C8 C9 87.4(5)
C17 C7 C8 C13 85.5(5)
C6 C7 C8 C13 -94.6(5)
C13 C8 C9 C10 -0.4(6)
C7 C8 C9 C10 177.7(4)
C13 C8 C9 C16 -178.3(4)
C7 C8 C9 C16 -0.3(6)
C8 C9 C10 C11 -0.6(7)
C16 C9 C10 C11 177.4(4)
C9 C10 C11 C12 1.0(7)
C9 C10 C11 C15 -179.0(5)
C10 C11 C12 C13 -0.4(7)
C15 C11 C12 C13 179.6(4)
C11 C12 C13 C8 -0.5(6)
C11 C12 C13 C14 -178.1(4)
C9 C8 C13 C12 0.9(6)
C7 C8 C13 C12 -177.1(4)
C9 C8 C13 C14 178.5(4)
C7 C8 C13 C14 0.5(6)
C6 C7 C17 N19 1.5(7)
C8 C7 C17 N19 -178.6(4)
C6 C7 C17 C18 -178.3(4)
C8 C7 C17 C18 1.5(6)
C7 C17 C18 C19 179.3(4)
N19 C17 C18 C19 -0.5(5)
C17 C18 C19 C20 1.0(5)
C18 C19 C20 N19 -1.2(5)
C18 C19 C20 C22 177.2(4)
C19 C20 N19 C17 0.9(5)
C22 C20 N19 C17 -177.7(4)
C19 C20 N19 Zn1 178.0(3)
C22 C20 N19 Zn1 -0.5(6)
C7 C17 N19 C20 179.9(4)
C18 C17 N19 C20 -0.2(5)
C7 C17 N19 Zn1 2.5(6)
C18 C17 N19 Zn1 -177.6(3)
N18 Zn1 N19 C20 177.8(4)
O1 Zn1 N19 C20 -54.4(4)
O3 Zn1 N19 C20 54.7(4)
N18 Zn1 N19 C17 -5.4(3)
O1 Zn1 N19 C17 122.4(3)
O3 Zn1 N19 C17 -128.5(3)
Zn1 O3 C23 C24 -2.0(6)
Zn1 O3 C23 C30 177.2(3)
O3 C23 C24 C25 -2.3(8)
C30 C23 C24 C25 178.6(4)
Zn1 O1 C25 C24 4.2(6)
Zn1 O1 C25 C26 -177.6(3)
C23 C24 C25 O1 1.0(8)
C23 C24 C25 C26 -177.1(4)
O1 C25 C26 C28 15.4(5)
C24 C25 C26 C28 -166.3(4)
O1 C25 C26 C27 -103.8(4)
C24 C25 C26 C27 74.5(5)
O1 C25 C26 C29 135.5(4)
C24 C25 C26 C29 -46.2(6)
O3 C23 C30 C32 4.4(6)
C24 C23 C30 C32 -176.4(5)
O3 C23 C30 C31 -116.6(6)
C24 C23 C30 C31 62.6(6)
O3 C23 C30 C33 124.0(6)
C24 C23 C30 C33 -56.9(7)
Zn2 O4 C34 C35 4.5(6)
Zn2 O4 C34 C41 -174.8(3)
O4 C34 C35 C36 1.0(7)
C41 C34 C35 C36 -179.7(4)
Zn2 O2 C36 C35 -9.4(6)
Zn2 O2 C36 C37 170.3(3)
C34 C35 C36 O2 1.8(7)
C34 C35 C36 C37 -177.9(4)
O2 C36 C37 C39 -178.4(4)
C35 C36 C37 C39 1.3(6)
O2 C36 C37 C40 59.5(5)
C35 C36 C37 C40 -120.7(4)
O2 C36 C37 C38 -58.3(5)
C35 C36 C37 C38 121.4(4)
O4 C34 C41 C44 -178.2(4)
C35 C34 C41 C44 2.4(7)
O4 C34 C41 C42 59.9(6)
C35 C34 C41 C42 -119.5(5)
O4 C34 C41 C43 -57.5(5)
C35 C34 C41 C43 123.1(5)
C64 N3 C45 C46 179.6(4)
Zn2 N3 C45 C46 2.6(5)
C64 N3 C45 C62 0.2(4)
Zn2 N3 C45 C62 -176.8(3)
N3 C45 C46 C47 -1.3(7)
C62 C45 C46 C47 178.0(4)
N3 C45 C46 C53 178.2(4)
C62 C45 C46 C53 -2.5(6)
C45 C46 C47 N20 -1.6(7)
C53 C46 C47 N20 178.9(4)
C45 C46 C47 C51 175.6(4)
C53 C46 C47 C51 -3.9(6)
C46 C47 N20 C49 178.3(4)
C51 C47 N20 C49 0.7(5)
C46 C47 N20 Zn2 2.6(6)
C51 C47 N20 Zn2 -175.0(3)
O4 Zn2 N20 C49 -48.5(4)
N3 Zn2 N20 C49 -175.8(4)
O2 Zn2 N20 C49 58.1(4)
O4 Zn2 N20 C47 126.1(3)
N3 Zn2 N20 C47 -1.1(3)
O2 Zn2 N20 C47 -127.3(3)
C47 N20 C49 C50 -0.9(5)
Zn2 N20 C49 C50 174.3(3)
C47 N20 C49 C52 -179.0(4)
Zn2 N20 C49 C52 -3.8(6)
N20 C49 C50 C51 0.8(5)
C52 C49 C50 C51 178.8(5)
C49 C50 C51 C47 -0.4(5)
N20 C47 C51 C50 -0.1(5)
C46 C47 C51 C50 -177.7(4)
C47 C46 C53 C54 -84.1(5)
C45 C46 C53 C54 96.3(5)
C47 C46 C53 C59 94.5(5)
C45 C46 C53 C59 -85.0(5)
C59 C53 C54 C55 0.8(6)
C46 C53 C54 C55 179.4(4)
C59 C53 C54 C61 -179.6(4)
C46 C53 C54 C61 -0.9(6)
C53 C54 C55 C56 0.1(6)
C61 C54 C55 C56 -179.5(4)
C54 C55 C56 C58 -0.3(6)
C54 C55 C56 C57 178.6(4)
C55 C56 C58 C59 -0.4(6)
C57 C56 C58 C59 -179.3(4)
C56 C58 C59 C53 1.3(6)
C56 C58 C59 C60 -177.1(4)
C54 C53 C59 C58 -1.5(6)
C46 C53 C59 C58 179.9(4)
C54 C53 C59 C60 176.9(4)
C46 C53 C59 C60 -1.7(6)
N3 C45 C62 C63 0.1(5)
C46 C45 C62 C63 -179.3(4)
C45 C62 C63 C64 -0.4(5)
C45 N3 C64 C63 -0.4(5)
Zn2 N3 C64 C63 176.3(3)
C45 N3 C64 C65 -179.4(4)
Zn2 N3 C64 C65 -2.6(6)
C62 C63 C64 N3 0.5(5)
C62 C63 C64 C65 179.4(4)
